data_2014027
loop_
_publ_author_name
'Seela, Frank'
'Jawalekar, Anup M.'
'Eickmeier, Henning'

_publ_section_title 1-(2-Deoxy-\b-<small>D</small>-<i>erythro</i>-pentofuranosyl)-4-nitro-1<i>H</i>-indazole
_journal_issue 6
_journal_name_full 'Acta Crystallographica Section C'
_journal_page_first o387
_journal_page_last o389
_journal_paper_doi 10.1107/S0108270104008005
_journal_volume 60
_journal_year 2004
_chemical_formula_moiety 'C12 H13 N3 O5'
_chemical_formula_sum 'C12 H13 N3 O5'
_chemical_formula_weight 279.25
_chemical_melting_point 413
_chemical_name_systematic
;
 ?
;
_space_group_IT_number 19
_symmetry_cell_setting orthorhombic
_symmetry_space_group_name_Hall 'P 2ac 2ab'
_symmetry_space_group_name_H-M 'P 21 21 21'
_atom_sites_solution_hydrogens geom
_atom_sites_solution_primary direct
_atom_sites_solution_secondary difmap
_audit_creation_method SHELXL-97
_cell_angle_alpha 90.00
_cell_angle_beta 90.00
_cell_angle_gamma 90.00
_cell_formula_units_Z 4
_cell_length_a 6.7444(12)
_cell_length_b 11.718(3)
_cell_length_c 15.734(2)
_cell_measurement_reflns_used 39
_cell_measurement_temperature 293(2)
_cell_measurement_theta_max 14.99
_cell_measurement_theta_min 5.22
_cell_volume 1243.5(4)
_computing_cell_refinement XSCANS
_computing_data_collection 'XSCANS (Siemens, 1996)'
_computing_data_reduction 'SHELXTL (Sheldrick, 1997)'
_computing_molecular_graphics SHELXTL
_computing_publication_material 'SHELXTL and PLATON (Spek, 1999)'
_computing_structure_refinement SHELXTL
_computing_structure_solution SHELXTL
_diffrn_ambient_temperature 293(2)
_diffrn_measured_fraction_theta_full 0.994
_diffrn_measured_fraction_theta_max 0.994
_diffrn_measurement_device_type 'Bruker P4'
_diffrn_measurement_method '2\q/\w scans'
_diffrn_radiation_monochromator graphite
_diffrn_radiation_source 'fine-focus sealed tube'
_diffrn_radiation_type MoK\a
_diffrn_radiation_wavelength 0.71073
_diffrn_reflns_av_R_equivalents 0.0400
_diffrn_reflns_av_sigmaI/netI 0.0327
_diffrn_reflns_limit_h_max 1
_diffrn_reflns_limit_h_min -9
_diffrn_reflns_limit_k_max 16
_diffrn_reflns_limit_k_min -1
_diffrn_reflns_limit_l_max 22
_diffrn_reflns_limit_l_min -1
_diffrn_reflns_number 2725
_diffrn_reflns_theta_full 30.00
_diffrn_reflns_theta_max 30.00
_diffrn_reflns_theta_min 2.17
_diffrn_standards_decay_% none
_diffrn_standards_interval_count 97
_diffrn_standards_number 3
_exptl_absorpt_coefficient_mu 0.118
_exptl_absorpt_correction_type none
_exptl_crystal_colour yellow
_exptl_crystal_density_diffrn 1.492
_exptl_crystal_density_method 'not measured'
_exptl_crystal_description block
_exptl_crystal_F_000 584
_exptl_crystal_size_max 0.52
_exptl_crystal_size_mid 0.43
_exptl_crystal_size_min 0.30
_refine_diff_density_max 0.196
_refine_diff_density_min -0.186
_refine_ls_abs_structure_details 'see text'
_refine_ls_extinction_method none
_refine_ls_goodness_of_fit_ref 1.061
_refine_ls_hydrogen_treatment mixed
_refine_ls_matrix_type full
_refine_ls_number_parameters 187
_refine_ls_number_reflns 2072
_refine_ls_number_restraints 2
_refine_ls_restrained_S_all 1.060
_refine_ls_R_factor_all 0.0413
_refine_ls_R_factor_gt 0.0375
_refine_ls_shift/su_max 0.000
_refine_ls_shift/su_mean 0.000
_refine_ls_structure_factor_coef Fsqd
_refine_ls_weighting_details 'calc w=1/[\s^2^(Fo^2^)+(0.0526P)^2^+0.1969P] where P=(Fo^2^+2Fc^2^)/3'
_refine_ls_weighting_scheme calc
_refine_ls_wR_factor_gt 0.1010
_refine_ls_wR_factor_ref 0.1050
_reflns_number_gt 1896
_reflns_number_total 2072
_reflns_threshold_expression I>2\s(I)
_cod_data_source_file jz1612.cif
_cod_data_source_block I
_cod_depositor_comments
;
The following automatic conversions were performed:
'_symmetry_cell_setting' value 'Orthorhombic' changed to 'orthorhombic'
according to '/home/saulius/struct/CIF-dictionaries/cif_core.dic'
dictionary named 'cif_core.dic' version 2.4.1 from 2010-06-29.

Automatic conversion script
Id: cif_fix_enum 1527 2010-12-29 10:47:43Z saulius 

The following automatic conversions were performed:

'_chemical_melting_point' value '413K' was changed to '413' - the
value should be numeric and without a unit designator.

Automatic conversion script
Id: cif_fix_values 1646 2011-03-28 12:23:43Z adriana 

The following automatic conversions were performed:

'_chemical_melting_point' value '413K' was changed to '413' - the
value should be numeric and without a unit
designator.

'_symmetry_cell_setting' value 'Orthorhombic' changed to
'orthorhombic' according to
/home/saulius/struct/CIF-dictionaries/cif_core.dic dictionary named
'cif_core.dic' version 2.4.1 from 2010-06-29.

Automatic conversion script
Id: cif_fix_values 1715 2011-07-08 13:25:40Z adriana 
;
_cod_original_cell_volume 1243.4(5)
_cod_database_code 2014027
_cod_database_fobs_code 2014027

loop_
_symmetry_equiv_pos_as_xyz
'x, y, z'
'-x+1/2, -y, z+1/2'
'-x, y+1/2, -z+1/2'
'x+1/2, -y+1/2, -z'

loop_
_atom_site_label
_atom_site_fract_x
_atom_site_fract_y
_atom_site_fract_z
_atom_site_U_iso_or_equiv
_atom_site_adp_type
_atom_site_calc_flag
_atom_site_refinement_flags
_atom_site_occupancy
_atom_site_disorder_assembly
_atom_site_disorder_group
_atom_site_type_symbol
N1 0.9447(2) 0.18593(14) 0.83683(8) 0.0343(3) Uani d . 1 . . N
N2 1.1251(2) 0.21504(15) 0.86881(10) 0.0402(4) Uani d . 1 . . N
C3 1.1294(3) 0.17546(16) 0.94771(11) 0.0367(4) Uani d . 1 . . C
H3A 1.2362 0.1837 0.9846 0.044 Uiso calc R 1 . . H
C3A 0.9497(3) 0.11885(14) 0.96871(9) 0.0294(3) Uani d . 1 . . C
C4 0.8641(3) 0.06478(14) 1.03964(10) 0.0343(3) Uani d . 1 . . C
N4 0.9734(4) 0.06203(16) 1.11982(10) 0.0500(4) Uani d . 1 . . N
C5 0.6777(3) 0.01910(17) 1.03628(12) 0.0402(4) Uani d . 1 . . C
H5A 0.6231 -0.0158 1.0839 0.048 Uiso calc R 1 . . H
C6 0.5693(3) 0.02552(17) 0.95994(12) 0.0395(4) Uani d . 1 . . C
H6A 0.4443 -0.0077 0.9574 0.047 Uiso calc R 1 . . H
C7 0.6429(3) 0.07952(16) 0.88898(10) 0.0352(3) Uani d . 1 . . C
H7A 0.5687 0.0849 0.8393 0.042 Uiso calc R 1 . . H
C7A 0.8342(2) 0.12618(14) 0.89431(9) 0.0282(3) Uani d . 1 . . C
C1' 0.8993(3) 0.21000(16) 0.74861(9) 0.0342(3) Uani d . 1 . . C
H1'A 0.7592 0.1928 0.7380 0.041 Uiso calc R 1 . . H
C2' 0.9418(3) 0.33327(15) 0.72205(10) 0.0376(4) Uani d . 1 . . C
H2'A 0.8234 0.3800 0.7256 0.045 Uiso calc R 1 . . H
H2'B 1.0449 0.3669 0.7570 0.045 Uiso calc R 1 . . H
O3' 0.8375(2) 0.31046(17) 0.57856(8) 0.0497(4) Uani d D 1 . . O
H3'A 0.873(5) 0.295(3) 0.5300(8) 0.075 Uiso d D 1 . . H
C3' 1.0098(3) 0.31946(16) 0.63066(10) 0.0338(3) Uani d . 1 . . C
H3'B 1.0953 0.3827 0.6127 0.041 Uiso calc R 1 . . H
O4' 1.0192(2) 0.13903(11) 0.69586(8) 0.0418(3) Uani d . 1 . . O
C4' 1.1237(3) 0.20682(15) 0.63477(9) 0.0321(3) Uani d . 1 . . C
H4'A 1.1166 0.1693 0.5792 0.039 Uiso calc R 1 . . H
O5' 1.4519(2) 0.2320(2) 0.58513(10) 0.0648(6) Uani d D 1 . . O
H5'A 1.563(2) 0.257(3) 0.595(2) 0.097 Uiso d D 1 . . H
C5' 1.3408(3) 0.21996(19) 0.66008(11) 0.0391(4) Uani d . 1 . . C
H5'B 1.3576 0.2866 0.6959 0.047 Uiso calc R 1 . . H
H5'C 1.3848 0.1533 0.6915 0.047 Uiso calc R 1 . . H
O41 0.8909(3) 0.02714(16) 1.18367(8) 0.0611(5) Uani d . 1 . . O
O42 1.1452(4) 0.0936(3) 1.11883(13) 0.1064(11) Uani d . 1 . . O

loop_
_atom_site_aniso_label
_atom_site_aniso_U_11
_atom_site_aniso_U_22
_atom_site_aniso_U_33
_atom_site_aniso_U_12
_atom_site_aniso_U_13
_atom_site_aniso_U_23
N1 0.0293(6) 0.0498(8) 0.0239(5) -0.0095(7) 0.0000(5) 0.0028(6)
N2 0.0320(7) 0.0547(9) 0.0340(7) -0.0121(7) -0.0018(6) 0.0022(7)
C3 0.0334(8) 0.0447(8) 0.0320(7) -0.0065(8) -0.0062(7) 0.0011(7)
C3A 0.0314(7) 0.0306(6) 0.0262(6) 0.0011(6) -0.0027(6) 0.0003(5)
C4 0.0433(9) 0.0339(7) 0.0259(6) 0.0006(8) -0.0036(7) 0.0031(6)
N4 0.0679(12) 0.0504(9) 0.0317(7) -0.0109(9) -0.0125(8) 0.0102(7)
C5 0.0458(10) 0.0416(8) 0.0330(7) -0.0037(8) 0.0053(8) 0.0090(7)
C6 0.0328(8) 0.0445(9) 0.0413(8) -0.0065(8) 0.0029(7) 0.0068(7)
C7 0.0280(7) 0.0462(8) 0.0313(7) -0.0050(7) -0.0014(7) 0.0035(7)
C7A 0.0269(7) 0.0334(7) 0.0243(6) -0.0008(6) 0.0015(6) 0.0004(5)
C1' 0.0311(7) 0.0490(9) 0.0224(6) -0.0069(7) 0.0021(6) 0.0018(6)
C2' 0.0414(9) 0.0435(8) 0.0280(7) 0.0025(8) 0.0026(7) 0.0001(7)
O3' 0.0264(6) 0.0932(11) 0.0295(6) 0.0005(8) -0.0018(5) 0.0067(7)
C3' 0.0277(7) 0.0478(8) 0.0260(6) -0.0047(7) 0.0006(6) 0.0056(6)
O4' 0.0554(8) 0.0375(6) 0.0326(5) -0.0105(6) 0.0136(6) -0.0022(5)
C4' 0.0294(7) 0.0450(8) 0.0219(6) -0.0066(7) 0.0023(6) -0.0028(6)
O5' 0.0322(7) 0.1303(17) 0.0319(6) -0.0202(10) 0.0018(6) -0.0058(9)
C5' 0.0314(8) 0.0585(11) 0.0275(7) 0.0024(8) -0.0027(6) -0.0014(7)
O41 0.0834(13) 0.0708(10) 0.0290(6) 0.0065(10) 0.0006(7) 0.0133(7)
O42 0.0930(16) 0.169(3) 0.0577(11) -0.0667(19) -0.0426(12) 0.0467(14)

loop_
_atom_type_symbol
_atom_type_description
_atom_type_scat_dispersion_real
_atom_type_scat_dispersion_imag
_atom_type_scat_source
N N 0.0061 0.0000 'International Tables Vol C Tables 4.2.6.8 and 6.1.1.4'
C C 0.0033 0.0000 'International Tables Vol C Tables 4.2.6.8 and 6.1.1.4'
H H 0.0000 0.0000 'International Tables Vol C Tables 4.2.6.8 and 6.1.1.4'
O O 0.0106 0.0000 'International Tables Vol C Tables 4.2.6.8 and 6.1.1.4'

loop_
_geom_angle_atom_site_label_1
_geom_angle_atom_site_label_2
_geom_angle_atom_site_label_3
_geom_angle
_geom_angle_publ_flag
N2 N1 C7A 111.84(14) yes
N2 N1 C1' 119.66(14) yes
C7A N1 C1' 128.23(15) yes
C3 N2 N1 106.14(15) no
N2 C3 C3A 111.28(15) no
N2 C3 H3A 124.4 no
C3A C3 H3A 124.4 no
C4 C3A C7A 117.38(15) no
C4 C3A C3 138.14(15) no
C7A C3A C3 104.46(13) no
C5 C4 C3A 121.51(16) no
C5 C4 N4 119.24(17) no
C3A C4 N4 119.19(17) no
O42 N4 O41 123.2(2) no
O42 N4 C4 117.56(19) no
O41 N4 C4 119.3(2) no
C4 C5 C6 119.30(16) no
C4 C5 H5A 120.4 no
C6 C5 H5A 120.4 no
C7 C6 C5 121.97(17) no
C7 C6 H6A 119.0 no
C5 C6 H6A 119.0 no
C6 C7 C7A 117.53(16) no
C6 C7 H7A 121.2 no
C7A C7 H7A 121.2 no
N1 C7A C7 131.46(15) no
N1 C7A C3A 106.26(14) no
C7 C7A C3A 122.27(15) no
O4' C1' N1 108.90(15) no
O4' C1' C2' 106.56(13) no
N1 C1' C2' 113.92(14) no
O4' C1' H1'A 109.1 no
N1 C1' H1'A 109.1 no
C2' C1' H1'A 109.1 no
C3' C2' C1' 102.40(13) no
C3' C2' H2'A 111.3 no
C1' C2' H2'A 111.3 no
C3' C2' H2'B 111.3 no
C1' C2' H2'B 111.3 no
H2'A C2' H2'B 109.2 no
C3' O3' H3'A 108(3) no
O3' C3' C2' 107.81(14) no
O3' C3' C4' 111.71(16) no
C2' C3' C4' 101.76(13) no
O3' C3' H3'B 111.7 no
C2' C3' H3'B 111.7 no
C4' C3' H3'B 111.7 no
C1' O4' C4' 110.25(13) no
O4' C4' C5' 110.69(14) no
O4' C4' C3' 105.07(14) no
C5' C4' C3' 113.97(16) no
O4' C4' H4'A 109.0 no
C5' C4' H4'A 109.0 no
C3' C4' H4'A 109.0 no
C5' O5' H5'A 112(3) no
O5' C5' C4' 107.64(13) no
O5' C5' H5'B 110.2 no
C4' C5' H5'B 110.2 no
O5' C5' H5'C 110.2 no
C4' C5' H5'C 110.2 no
H5'B C5' H5'C 108.5 no

loop_
_geom_bond_atom_site_label_1
_geom_bond_atom_site_label_2
_geom_bond_site_symmetry_2
_geom_bond_distance
_geom_bond_publ_flag
N1 N2 . 1.360(2) no
N1 C7A . 1.365(2) no
N1 C1' . 1.449(2) yes
N2 C3 . 1.325(2) no
C3 C3A . 1.420(3) no
C3 H3A . 0.9300 no
C3A C4 . 1.407(2) no
C3A C7A . 1.409(2) no
C4 C5 . 1.367(3) no
C4 N4 . 1.461(2) no
N4 O42 . 1.216(3) no
N4 O41 . 1.219(2) no
C5 C6 . 1.408(3) no
C5 H5A . 0.9300 no
C6 C7 . 1.376(2) no
C6 H6A . 0.9300 no
C7 C7A . 1.404(2) no
C7 H7A . 0.9300 no
C1' O4' . 1.426(2) no
C1' C2' . 1.531(3) no
C1' H1'A . 0.9800 no
C2' C3' . 1.518(2) no
C2' H2'A . 0.9700 no
C2' H2'B . 0.9700 no
O3' C3' . 1.426(2) no
O3' H3'A . 0.821(17) no
C3' C4' . 1.528(3) no
C3' H3'B . 0.9800 no
O4' C4' . 1.432(2) no
C4' C5' . 1.525(2) no
C4' H4'A . 0.9800 no
O5' C5' . 1.404(2) no
O5' H5'A . 0.819(19) no
C5' H5'B . 0.9700 no
C5' H5'C . 0.9700 no

loop_
_geom_hbond_atom_site_label_D
_geom_hbond_atom_site_label_H
_geom_hbond_atom_site_label_A
_geom_hbond_site_symmetry_A
_geom_hbond_distance_DH
_geom_hbond_distance_HA
_geom_hbond_distance_DA
_geom_hbond_angle_DHA
O3' H3'A O5' 4_456 0.821(17) 1.914(16) 2.734(2) 177(3)
O5' H5'A O3' 1_655 0.819(19) 1.971(12) 2.761(2) 162(4)

loop_
_geom_torsion_atom_site_label_1
_geom_torsion_atom_site_label_2
_geom_torsion_atom_site_label_3
_geom_torsion_atom_site_label_4
_geom_torsion
_geom_torsion_publ_flag
C7A N1 N2 C3 -1.0(2) yes
C1' N1 N2 C3 -175.43(16) yes
N1 N2 C3 C3A 0.2(2) yes
N2 C3 C3A C4 -177.3(2) no
N2 C3 C3A C7A 0.7(2) no
C7A C3A C4 C5 1.2(2) no
C3 C3A C4 C5 179.1(2) no
C7A C3A C4 N4 -175.93(16) no
C3 C3A C4 N4 1.9(3) no
C5 C4 N4 O42 173.3(3) no
C3A C4 N4 O42 -9.5(3) no
C5 C4 N4 O41 -5.6(3) no
C3A C4 N4 O41 171.62(18) no
C3A C4 C5 C6 0.5(3) no
N4 C4 C5 C6 177.63(18) no
C4 C5 C6 C7 -2.0(3) no
C5 C6 C7 C7A 1.6(3) no
N2 N1 C7A C7 -179.86(18) no
C1' N1 C7A C7 -6.0(3) no
N2 N1 C7A C3A 1.4(2) no
C1' N1 C7A C3A 175.26(16) no
C6 C7 C7A N1 -178.36(18) no
C6 C7 C7A C3A 0.2(3) no
C4 C3A C7A N1 177.29(15) no
C3 C3A C7A N1 -1.23(18) no
C4 C3A C7A C7 -1.6(2) yes
C3 C3A C7A C7 179.92(16) yes
N2 N1 C1' O4' 68.2(2) yes
C7A N1 C1' O4' -105.3(2) yes
N2 N1 C1' C2' -50.6(2) no
C7A N1 C1' C2' 135.96(19) yes
O4' C1' C2' C3' 25.36(18) yes
N1 C1' C2' C3' 145.47(15) yes
C1' C2' C3' O3' 81.89(18) yes
C1' C2' C3' C4' -35.74(17) yes
N1 C1' O4' C4' -127.01(15) yes
C2' C1' O4' C4' -3.72(19) no
C1' O4' C4' C5' 103.93(18) yes
C1' O4' C4' C3' -19.54(17) yes
O3' C3' C4' O4' -80.21(16) no
C2' C3' C4' O4' 34.58(17) yes
O3' C3' C4' C5' 158.45(13) yes
C2' C3' C4' C5' -86.76(16) no
O4' C4' C5' O5' 150.32(17) yes
C3' C4' C5' O5' -91.51(19) yes

loop_
_cod_related_entry_id
_cod_related_entry_database
_cod_related_entry_code
1 ChemSpider 10238876
